data_7054402
loop_
_publ_author_name
'Palmer, Joshua H.'
'Parkin, Gerard'

_publ_section_title
;
 Synthesis and Structural Characterization of 1-Arylimidazole-2-thiones
 and N,N'-Aryldiethoxyethylthioureas with Electronically Diverse
 Substituents: A Manifold of Hydrogen Bonding Networks.
;
_journal_issue 9
_journal_name_full 'New journal of chemistry = Nouveau journal de chimie'
_journal_page_first 4071
_journal_page_last 4082
_journal_paper_doi 10.1039/C4NJ00521J
_journal_volume 38
_journal_year 2014
_chemical_formula_sum 'C16 H26 N2 O5 S'
_chemical_formula_weight 358.45
_chemical_name_systematic
; 
 ? 
;
_space_group_IT_number 2
_symmetry_cell_setting triclinic
_symmetry_space_group_name_Hall '-P 1'
_symmetry_space_group_name_H-M 'P -1'
_atom_sites_solution_hydrogens geom
_atom_sites_solution_primary direct
_atom_sites_solution_secondary difmap
_audit_creation_method SHELXL-97
_cell_angle_alpha 95.357(4)
_cell_angle_beta 95.836(4)
_cell_angle_gamma 92.996(4)
_cell_formula_units_Z 4
_cell_length_a 10.344(3)
_cell_length_b 12.952(4)
_cell_length_c 13.814(4)
_cell_measurement_reflns_used 7195
_cell_measurement_temperature 150(2)
_cell_measurement_theta_max 30.21
_cell_measurement_theta_min 2.35
_cell_volume 1829.5(9)
_computing_cell_refinement 'Bruker SAINT'
_computing_data_collection 'Bruker APEX2'
_computing_data_reduction 'Bruker SAINT'
_computing_molecular_graphics 'Bruker SHELXTL'
_computing_publication_material 'Bruker SHELXTL'
_computing_structure_refinement 'SHELXL-97 (Sheldrick, 2008)'
_computing_structure_solution 'SHELXS-97 (Sheldrick, 2008)'
_diffrn_ambient_temperature 150(2)
_diffrn_measured_fraction_theta_full 0.989
_diffrn_measured_fraction_theta_max 0.989
_diffrn_measurement_device_type 'Bruker APEX-II CCD'
_diffrn_measurement_method '\f and \w scans'
_diffrn_radiation_monochromator graphite
_diffrn_radiation_source 'fine-focus sealed tube'
_diffrn_radiation_type MoK\a
_diffrn_radiation_wavelength 0.71073
_diffrn_reflns_av_R_equivalents 0.0547
_diffrn_reflns_av_sigmaI/netI 0.0723
_diffrn_reflns_limit_h_max 14
_diffrn_reflns_limit_h_min -14
_diffrn_reflns_limit_k_max 18
_diffrn_reflns_limit_k_min -18
_diffrn_reflns_limit_l_max 19
_diffrn_reflns_limit_l_min -19
_diffrn_reflns_number 28972
_diffrn_reflns_theta_full 30.36
_diffrn_reflns_theta_max 30.36
_diffrn_reflns_theta_min 1.49
_exptl_absorpt_coefficient_mu 0.204
_exptl_absorpt_correction_T_max 0.9819
_exptl_absorpt_correction_T_min 0.8603
_exptl_absorpt_correction_type empirical
_exptl_absorpt_process_details sadabs
_exptl_crystal_colour colorless
_exptl_crystal_density_diffrn 1.301
_exptl_crystal_density_method 'not measured'
_exptl_crystal_description block
_exptl_crystal_F_000 768
_exptl_crystal_size_max 0.76
_exptl_crystal_size_mid 0.42
_exptl_crystal_size_min 0.09
_refine_diff_density_max 0.350
_refine_diff_density_min -0.351
_refine_diff_density_rms 0.061
_refine_ls_extinction_method none
_refine_ls_goodness_of_fit_ref 1.027
_refine_ls_hydrogen_treatment mixed
_refine_ls_matrix_type full
_refine_ls_number_parameters 458
_refine_ls_number_reflns 10893
_refine_ls_number_restraints 0
_refine_ls_restrained_S_all 1.027
_refine_ls_R_factor_all 0.1013
_refine_ls_R_factor_gt 0.0498
_refine_ls_shift/su_max 0.001
_refine_ls_shift/su_mean 0.000
_refine_ls_structure_factor_coef Fsqd
_refine_ls_weighting_details 'calc w=1/[\s^2^(Fo^2^)+(0.0514P)^2^+0.0000P] where P=(Fo^2^+2Fc^2^)/3'
_refine_ls_weighting_scheme calc
_refine_ls_wR_factor_gt 0.1144
_refine_ls_wR_factor_ref 0.1356
_reflns_number_gt 6156
_reflns_number_total 10893
_reflns_threshold_expression >2sigma(I)
_cod_duplicate_entry 7054270
_cod_data_source_file c4nj00521j2.cif
_cod_data_source_block tdaome3ph
_cod_depositor_comments
;
The following automatic conversions were performed:

'_symmetry_cell_setting' value 'Triclinic' changed to 'triclinic'
according to
/usr/data/users/saulius/crontab/automatic-downloads/current/RSC/lib/dictionaries/cif_core.dic
dictionary named 'cif_core.dic' version 2.4.2 from 2011-04-26.

Automatic conversion script
Id: cif_fix_values 2281 2013-09-26 08:29:07Z andrius 

 Adding full bibliography for 7054264--7054403.cif.
;
_cod_original_sg_symbol_H-M P-1
_cod_database_code 7054402

loop_
_symmetry_equiv_pos_as_xyz
'x, y, z'
'-x, -y, -z'

loop_
_atom_site_label
_atom_site_type_symbol
_atom_site_fract_x
_atom_site_fract_y
_atom_site_fract_z
_atom_site_U_iso_or_equiv
_atom_site_adp_type
_atom_site_occupancy
_atom_site_symmetry_multiplicity
_atom_site_calc_flag
_atom_site_refinement_flags
S1 S 0.47503(5) 0.29658(4) 0.10556(3) 0.02658(12) Uani 1 1 d .
S2 S -0.02902(5) 0.79140(4) 0.09734(3) 0.02630(12) Uani 1 1 d .
N11 N 0.53432(14) 0.17837(11) 0.25080(11) 0.0216(3) Uani 1 1 d .
H11 H 0.5835(19) 0.1607(15) 0.2951(14) 0.030(6) Uiso 1 1 d .
N12 N 0.69194(14) 0.30221(12) 0.22608(11) 0.0230(3) Uani 1 1 d .
H12 H 0.7153(19) 0.3546(15) 0.1920(14) 0.033(6) Uiso 1 1 d .
N21 N 0.02937(14) 0.68124(11) 0.24857(11) 0.0218(3) Uani 1 1 d .
H21 H 0.0745(19) 0.6723(15) 0.3023(15) 0.033(6) Uiso 1 1 d .
N22 N 0.17928(15) 0.81124(12) 0.22708(11) 0.0219(3) Uani 1 1 d .
H22 H 0.1957(18) 0.8610(14) 0.1952(13) 0.025(5) Uiso 1 1 d .
O11 O 0.47721(12) -0.04395(9) 0.19813(8) 0.0247(3) Uani 1 1 d .
O12 O 0.26970(11) -0.00998(9) 0.13771(9) 0.0251(3) Uani 1 1 d .
O13 O 0.91487(12) 0.39171(9) 0.55434(8) 0.0258(3) Uani 1 1 d .
O14 O 1.02180(12) 0.20960(9) 0.54872(9) 0.0262(3) Uani 1 1 d .
O15 O 0.98303(12) 0.07133(9) 0.38936(9) 0.0290(3) Uani 1 1 d .
O21 O -0.02069(12) 0.45537(9) 0.20389(9) 0.0246(3) Uani 1 1 d .
O22 O -0.22606(11) 0.48448(9) 0.13564(8) 0.0237(3) Uani 1 1 d .
O25 O 0.52602(13) 0.61129(10) 0.36607(9) 0.0312(3) Uani 1 1 d .
O24 O 0.55992(12) 0.75025(9) 0.53007(9) 0.0268(3) Uani 1 1 d .
O23 O 0.40557(12) 0.90434(9) 0.55382(8) 0.0245(3) Uani 1 1 d .
C1 C 0.77862(16) 0.27852(13) 0.30776(12) 0.0204(4) Uani 1 1 d .
C2 C 0.80251(17) 0.35060(13) 0.38962(12) 0.0219(4) Uani 1 1 d .
H2A H 0.7624 0.4150 0.3912 0.026 Uiso 1 1 calc R
C3 C 0.88562(16) 0.32750(13) 0.46912(12) 0.0200(4) Uani 1 1 d .
C4 C 0.94582(16) 0.23294(13) 0.46691(12) 0.0207(4) Uani 1 1 d .
C5 C 0.92181(17) 0.16163(13) 0.38372(13) 0.0218(4) Uani 1 1 d .
C6 C 0.83844(17) 0.18428(13) 0.30352(13) 0.0223(4) Uani 1 1 d .
H6A H 0.8226 0.1361 0.2468 0.027 Uiso 1 1 calc R
C7 C 0.8464(2) 0.48522(14) 0.56447(14) 0.0315(5) Uani 1 1 d .
H7A H 0.8742 0.5233 0.6285 0.047 Uiso 1 1 calc R
H7B H 0.7525 0.4673 0.5590 0.047 Uiso 1 1 calc R
H7C H 0.8656 0.5288 0.5128 0.047 Uiso 1 1 calc R
C8 C 1.15965(18) 0.22231(15) 0.54088(15) 0.0342(5) Uani 1 1 d .
H8A H 1.2082 0.2045 0.6011 0.051 Uiso 1 1 calc R
H8B H 1.1827 0.2946 0.5310 0.051 Uiso 1 1 calc R
H8C H 1.1816 0.1764 0.4852 0.051 Uiso 1 1 calc R
C9 C 0.9635(2) -0.00431(15) 0.30539(14) 0.0335(5) Uani 1 1 d .
H9A H 1.0031 -0.0685 0.3215 0.050 Uiso 1 1 calc R
H9B H 1.0040 0.0229 0.2511 0.050 Uiso 1 1 calc R
H9C H 0.8699 -0.0188 0.2864 0.050 Uiso 1 1 calc R
C10 C 0.57118(17) 0.25542(13) 0.19919(12) 0.0196(4) Uani 1 1 d .
C11 C 0.40654(16) 0.12379(13) 0.23468(13) 0.0222(4) Uani 1 1 d .
H11A H 0.3412 0.1724 0.2131 0.027 Uiso 1 1 calc R
H11B H 0.3836 0.0999 0.2971 0.027 Uiso 1 1 calc R
C12 C 0.40128(17) 0.03112(13) 0.15860(13) 0.0216(4) Uani 1 1 d .
H12A H 0.4354 0.0522 0.0977 0.026 Uiso 1 1 calc R
C13 C 0.49679(18) -0.13055(14) 0.12882(14) 0.0288(4) Uani 1 1 d .
H13A H 0.5162 -0.1053 0.0661 0.035 Uiso 1 1 calc R
H13B H 0.4170 -0.1775 0.1164 0.035 Uiso 1 1 calc R
C14 C 0.6087(2) -0.18781(15) 0.17049(15) 0.0368(5) Uani 1 1 d .
H14A H 0.6208 -0.2487 0.1254 0.055 Uiso 1 1 calc R
H14B H 0.5901 -0.2103 0.2337 0.055 Uiso 1 1 calc R
H14C H 0.6881 -0.1418 0.1795 0.055 Uiso 1 1 calc R
C15 C 0.20095(18) 0.02523(14) 0.05164(13) 0.0272(4) Uani 1 1 d .
H15A H 0.2344 0.0967 0.0438 0.033 Uiso 1 1 calc R
H15B H 0.1073 0.0274 0.0604 0.033 Uiso 1 1 calc R
C16 C 0.2163(2) -0.04456(16) -0.03951(14) 0.0378(5) Uani 1 1 d .
H16A H 0.1678 -0.0185 -0.0959 0.057 Uiso 1 1 calc R
H16B H 0.1825 -0.1152 -0.0324 0.057 Uiso 1 1 calc R
H16C H 0.3087 -0.0453 -0.0495 0.057 Uiso 1 1 calc R
C17 C 0.26963(16) 0.79005(13) 0.30776(12) 0.0195(4) Uani 1 1 d .
C18 C 0.34409(17) 0.70444(13) 0.29771(13) 0.0234(4) Uani 1 1 d .
H18A H 0.3294 0.6567 0.2406 0.028 Uiso 1 1 calc R
C19 C 0.44065(17) 0.68899(13) 0.37213(13) 0.0227(4) Uani 1 1 d .
C20 C 0.45927(16) 0.75706(13) 0.45770(12) 0.0205(4) Uani 1 1 d .
C21 C 0.38087(16) 0.84192(13) 0.46747(12) 0.0192(4) Uani 1 1 d .
C22 C 0.28685(16) 0.85924(13) 0.39215(12) 0.0204(4) Uani 1 1 d .
H22A H 0.2351 0.9175 0.3983 0.024 Uiso 1 1 calc R
C23 C 0.34241(18) 1.00091(13) 0.56023(13) 0.0265(4) Uani 1 1 d .
H23A H 0.3717 1.0407 0.6232 0.040 Uiso 1 1 calc R
H23B H 0.2479 0.9865 0.5548 0.040 Uiso 1 1 calc R
H23C H 0.3648 1.0412 0.5070 0.040 Uiso 1 1 calc R
C24 C 0.56033(19) 0.65629(15) 0.57793(14) 0.0318(5) Uani 1 1 d .
H24A H 0.6253 0.6651 0.6354 0.048 Uiso 1 1 calc R
H24B H 0.5820 0.5986 0.5325 0.048 Uiso 1 1 calc R
H24C H 0.4740 0.6412 0.5985 0.048 Uiso 1 1 calc R
C25 C 0.5149(2) 0.54438(15) 0.27673(14) 0.0346(5) Uani 1 1 d .
H25A H 0.5834 0.4950 0.2798 0.052 Uiso 1 1 calc R
H25B H 0.5241 0.5861 0.2219 0.052 Uiso 1 1 calc R
H25C H 0.4294 0.5063 0.2673 0.052 Uiso 1 1 calc R
C26 C 0.06410(16) 0.75841(12) 0.19613(12) 0.0192(4) Uani 1 1 d .
C27 C -0.09644(16) 0.62322(13) 0.23107(12) 0.0221(4) Uani 1 1 d .
H27A H -0.1628 0.6691 0.2057 0.026 Uiso 1 1 calc R
H27B H -0.1215 0.6016 0.2938 0.026 Uiso 1 1 calc R
C28 C -0.09536(16) 0.52773(13) 0.15887(12) 0.0208(4) Uani 1 1 d .
H28A H -0.0581 0.5465 0.0983 0.025 Uiso 1 1 calc R
C29 C -0.29201(18) 0.51844(14) 0.04824(13) 0.0276(4) Uani 1 1 d .
H29A H -0.2585 0.5898 0.0402 0.033 Uiso 1 1 calc R
H29B H -0.3863 0.5203 0.0550 0.033 Uiso 1 1 calc R
C30 C -0.2727(2) 0.44756(17) -0.04123(14) 0.0407(5) Uani 1 1 d .
H30A H -0.3149 0.4748 -0.0995 0.061 Uiso 1 1 calc R
H30B H -0.3112 0.3779 -0.0355 0.061 Uiso 1 1 calc R
H30C H -0.1793 0.4438 -0.0469 0.061 Uiso 1 1 calc R
C31 C 0.00525(19) 0.36731(14) 0.13854(14) 0.0308(4) Uani 1 1 d .
H31A H 0.0347 0.3911 0.0779 0.037 Uiso 1 1 calc R
H31B H -0.0750 0.3216 0.1207 0.037 Uiso 1 1 calc R
C32 C 0.1096(2) 0.30867(16) 0.18960(16) 0.0415(5) Uani 1 1 d .
H32A H 0.1254 0.2466 0.1474 0.062 Uiso 1 1 calc R
H32B H 0.0811 0.2880 0.2509 0.062 Uiso 1 1 calc R
H32C H 0.1900 0.3533 0.2037 0.062 Uiso 1 1 calc R

loop_
_atom_site_aniso_label
_atom_site_aniso_U_11
_atom_site_aniso_U_22
_atom_site_aniso_U_33
_atom_site_aniso_U_23
_atom_site_aniso_U_13
_atom_site_aniso_U_12
S1 0.0254(3) 0.0283(2) 0.0250(3) 0.00669(19) -0.00595(19) 0.00088(19)
S2 0.0247(2) 0.0285(2) 0.0248(2) 0.00693(19) -0.00519(19) 0.00094(19)
N11 0.0215(8) 0.0200(8) 0.0221(8) 0.0040(6) -0.0043(6) -0.0012(6)
N12 0.0215(8) 0.0227(8) 0.0240(8) 0.0073(6) -0.0036(6) -0.0031(6)
N21 0.0218(8) 0.0224(8) 0.0198(8) 0.0044(6) -0.0050(6) -0.0015(6)
N22 0.0229(8) 0.0200(8) 0.0221(8) 0.0068(6) -0.0041(6) -0.0012(6)
O11 0.0279(7) 0.0214(6) 0.0242(7) 0.0018(5) -0.0004(5) 0.0036(5)
O12 0.0224(7) 0.0277(7) 0.0238(7) 0.0072(5) -0.0055(5) -0.0055(5)
O13 0.0312(7) 0.0233(7) 0.0216(7) -0.0013(5) -0.0027(5) 0.0058(6)
O14 0.0251(7) 0.0310(7) 0.0224(7) 0.0045(5) -0.0036(5) 0.0077(6)
O15 0.0325(8) 0.0239(7) 0.0289(7) -0.0029(6) -0.0051(6) 0.0108(6)
O21 0.0263(7) 0.0228(6) 0.0244(7) 0.0022(5) -0.0006(5) 0.0052(5)
O22 0.0212(6) 0.0254(6) 0.0232(7) 0.0049(5) -0.0028(5) -0.0046(5)
O25 0.0347(8) 0.0301(7) 0.0269(7) -0.0056(6) -0.0046(6) 0.0154(6)
O24 0.0247(7) 0.0266(7) 0.0273(7) 0.0030(5) -0.0064(5) 0.0033(5)
O23 0.0294(7) 0.0227(6) 0.0203(6) -0.0018(5) -0.0013(5) 0.0059(5)
C1 0.0159(8) 0.0233(9) 0.0218(9) 0.0050(7) -0.0003(7) -0.0005(7)
C2 0.0207(9) 0.0197(8) 0.0251(9) 0.0046(7) -0.0006(7) 0.0012(7)
C3 0.0184(9) 0.0216(9) 0.0197(9) 0.0016(7) 0.0013(7) -0.0010(7)
C4 0.0192(9) 0.0238(9) 0.0194(9) 0.0046(7) -0.0001(7) 0.0035(7)
C5 0.0191(9) 0.0208(9) 0.0259(9) 0.0039(7) 0.0007(7) 0.0050(7)
C6 0.0220(9) 0.0228(9) 0.0217(9) 0.0001(7) 0.0017(7) 0.0011(7)
C7 0.0398(12) 0.0239(9) 0.0297(11) -0.0020(8) -0.0012(9) 0.0099(9)
C8 0.0231(10) 0.0349(11) 0.0425(12) 0.0021(9) -0.0082(9) 0.0066(9)
C9 0.0380(12) 0.0276(10) 0.0332(11) -0.0055(9) -0.0015(9) 0.0114(9)
C10 0.0216(9) 0.0184(8) 0.0183(9) -0.0015(7) 0.0010(7) 0.0034(7)
C11 0.0204(9) 0.0199(9) 0.0254(9) 0.0022(7) 0.0002(7) -0.0010(7)
C12 0.0206(9) 0.0207(9) 0.0232(9) 0.0051(7) -0.0005(7) -0.0020(7)
C13 0.0311(11) 0.0255(10) 0.0288(10) -0.0023(8) 0.0022(8) 0.0039(8)
C14 0.0340(12) 0.0314(11) 0.0447(13) 0.0003(9) 0.0037(10) 0.0076(9)
C15 0.0253(10) 0.0289(10) 0.0267(10) 0.0065(8) -0.0048(8) 0.0022(8)
C16 0.0377(12) 0.0438(12) 0.0291(11) 0.0009(9) -0.0050(9) -0.0029(10)
C17 0.0181(9) 0.0204(8) 0.0198(9) 0.0061(7) -0.0012(7) -0.0020(7)
C18 0.0263(10) 0.0219(9) 0.0208(9) -0.0006(7) -0.0007(7) 0.0013(8)
C19 0.0219(9) 0.0210(9) 0.0258(10) 0.0020(7) 0.0028(7) 0.0053(7)
C20 0.0178(9) 0.0234(9) 0.0201(9) 0.0035(7) -0.0006(7) 0.0020(7)
C21 0.0208(9) 0.0189(8) 0.0172(8) 0.0001(7) 0.0013(7) -0.0015(7)
C22 0.0180(9) 0.0186(8) 0.0246(9) 0.0031(7) 0.0015(7) 0.0026(7)
C23 0.0330(11) 0.0203(9) 0.0258(10) -0.0021(7) 0.0029(8) 0.0050(8)
C24 0.0356(11) 0.0313(10) 0.0285(10) 0.0049(8) -0.0023(9) 0.0098(9)
C25 0.0451(13) 0.0306(10) 0.0279(11) -0.0030(9) 0.0007(9) 0.0174(9)
C26 0.0206(9) 0.0165(8) 0.0200(9) -0.0009(7) 0.0014(7) 0.0015(7)
C27 0.0204(9) 0.0216(9) 0.0238(9) 0.0030(7) 0.0013(7) -0.0012(7)
C28 0.0193(9) 0.0221(9) 0.0202(9) 0.0029(7) -0.0006(7) -0.0018(7)
C29 0.0262(10) 0.0300(10) 0.0254(10) 0.0054(8) -0.0055(8) 0.0005(8)
C30 0.0478(14) 0.0449(13) 0.0260(11) -0.0030(9) -0.0029(9) -0.0042(10)
C31 0.0307(11) 0.0273(10) 0.0347(11) -0.0017(8) 0.0065(9) 0.0060(8)
C32 0.0347(12) 0.0363(12) 0.0536(14) -0.0005(10) 0.0047(10) 0.0124(10)

loop_
_atom_type_symbol
_atom_type_description
_atom_type_scat_dispersion_real
_atom_type_scat_dispersion_imag
_atom_type_scat_source
C C 0.0033 0.0016 'International Tables Vol C Tables 4.2.6.8 and 6.1.1.4'
H H 0.0000 0.0000 'International Tables Vol C Tables 4.2.6.8 and 6.1.1.4'
N N 0.0061 0.0033 'International Tables Vol C Tables 4.2.6.8 and 6.1.1.4'
O O 0.0106 0.0060 'International Tables Vol C Tables 4.2.6.8 and 6.1.1.4'
S S 0.1246 0.1234 'International Tables Vol C Tables 4.2.6.8 and 6.1.1.4'

loop_
_geom_angle_atom_site_label_1
_geom_angle_atom_site_label_2
_geom_angle_atom_site_label_3
_geom_angle
C10 N11 C11 123.73(15)
C10 N12 C1 124.82(15)
C26 N21 C27 123.44(15)
C26 N22 C17 126.32(15)
C12 O11 C13 113.98(13)
C12 O12 C15 114.30(13)
C3 O13 C7 117.30(13)
C4 O14 C8 113.40(14)
C5 O15 C9 117.47(14)
C28 O21 C31 113.90(13)
C28 O22 C29 113.93(13)
C19 O25 C25 117.03(14)
C20 O24 C24 116.56(14)
C21 O23 C23 116.86(13)
C2 C1 C6 121.11(16)
C2 C1 N12 119.22(15)
C6 C1 N12 119.67(15)
C3 C2 C1 119.33(16)
O13 C3 C2 124.54(15)
O13 C3 C4 114.89(14)
C2 C3 C4 120.57(16)
O14 C4 C5 121.14(15)
O14 C4 C3 119.31(15)
C5 C4 C3 119.45(15)
O15 C5 C6 124.66(15)
O15 C5 C4 115.01(15)
C6 C5 C4 120.32(16)
C1 C6 C5 119.22(16)
N11 C10 N12 116.75(15)
N11 C10 S1 123.40(13)
N12 C10 S1 119.85(13)
N11 C11 C12 112.24(14)
O11 C12 O12 109.24(13)
O11 C12 C11 107.88(14)
O12 C12 C11 108.84(14)
O11 C13 C14 108.46(15)
O12 C15 C16 111.99(15)
C18 C17 C22 121.18(15)
C18 C17 N22 119.22(15)
C22 C17 N22 119.47(15)
C17 C18 C19 119.48(16)
O25 C19 C18 123.92(15)
O25 C19 C20 115.69(15)
C18 C19 C20 120.34(16)
O24 C20 C19 122.63(15)
O24 C20 C21 117.77(15)
C19 C20 C21 119.33(15)
O23 C21 C22 124.16(15)
O23 C21 C20 115.36(14)
C22 C21 C20 120.47(15)
C17 C22 C21 119.16(16)
N21 C26 N22 116.35(15)
N21 C26 S2 123.32(13)
N22 C26 S2 120.32(13)
N21 C27 C28 112.47(14)
O21 C28 O22 108.93(13)
O21 C28 C27 108.18(14)
O22 C28 C27 108.42(14)
O22 C29 C30 111.64(15)
O21 C31 C32 108.39(16)

loop_
_geom_bond_atom_site_label_1
_geom_bond_atom_site_label_2
_geom_bond_distance
S1 C10 1.6938(17)
S2 C26 1.6904(17)
N11 C10 1.341(2)
N11 C11 1.452(2)
N12 C10 1.360(2)
N12 C1 1.435(2)
N21 C26 1.343(2)
N21 C27 1.455(2)
N22 C26 1.352(2)
N22 C17 1.436(2)
O11 C12 1.397(2)
O11 C13 1.442(2)
O12 C12 1.426(2)
O12 C15 1.446(2)
O13 C3 1.374(2)
O13 C7 1.438(2)
O14 C4 1.3763(19)
O14 C8 1.443(2)
O15 C5 1.364(2)
O15 C9 1.437(2)
O21 C28 1.396(2)
O21 C31 1.441(2)
O22 C28 1.4296(19)
O22 C29 1.442(2)
O25 C19 1.375(2)
O25 C25 1.431(2)
O24 C20 1.380(2)
O24 C24 1.438(2)
O23 C21 1.3704(19)
O23 C23 1.441(2)
C1 C2 1.390(2)
C1 C6 1.396(2)
C2 C3 1.390(2)
C3 C4 1.402(2)
C4 C5 1.398(2)
C5 C6 1.396(2)
C11 C12 1.515(2)
C13 C14 1.501(3)
C15 C16 1.507(3)
C17 C18 1.387(2)
C17 C22 1.393(2)
C18 C19 1.395(2)
C19 C20 1.397(2)
C20 C21 1.404(2)
C21 C22 1.393(2)
C27 C28 1.516(2)
C29 C30 1.506(3)
C31 C32 1.507(3)

loop_
_geom_hbond_atom_site_label_D
_geom_hbond_atom_site_label_H
_geom_hbond_atom_site_label_A
_geom_hbond_distance_DH
_geom_hbond_distance_HA
_geom_hbond_distance_DA
_geom_hbond_angle_DHA
_geom_hbond_site_symmetry_A
N11 H11 O23 0.813(19) 2.32(2) 3.015(2) 144.3(18) 2_666
N12 H12 O22 0.90(2) 2.01(2) 2.900(2) 171.3(17) 1_655
N21 H21 O13 0.86(2) 2.21(2) 2.976(2) 148.5(18) 2_666
N22 H22 O12 0.833(19) 2.061(19) 2.882(2) 168.1(18) 1_565
